data_1008633
loop_
_publ_author_name
'Muller, J'
'Haouzi, A'
'Laviron, C'
'Labeau, M'
'Joubert, J C'

_publ_section_title
;
Conductivie electrique et caracterisation cristallographique des
composes type perovskite Nd Cu~3~ Ru~x~ Ti~4-x~ O~12~ (1<x<4) et
Nd~(2+x)/3~ Cu~3~ Ru~x~ Ti~4-x~ O~12~ (x<1)
;
_journal_coden_ASTM MRBUAC
_journal_name_full 'Materials Research Bulletin'
_journal_page_first 1131
_journal_page_last 1136
_journal_paper_doi 10.1016/0025-5408(86)90230-8
_journal_volume 21
_journal_year 1986
_chemical_formula_structural 'Nd Cu3 Ru4 O12'
_chemical_formula_sum 'Cu3 Nd O12 Ru4'
_chemical_name_systematic 'Neodymium copper ruthenium oxide (1/3/4/12)'
_space_group_IT_number 204
_symmetry_cell_setting cubic
_symmetry_Int_Tables_number 204
_symmetry_space_group_name_Hall '-I 2 2 3'
_symmetry_space_group_name_H-M 'I m -3'
_cell_angle_alpha 90
_cell_angle_beta 90
_cell_angle_gamma 90
_cell_formula_units_Z 2
_cell_length_a 7.455
_cell_length_b 7.455
_cell_length_c 7.455
_cell_volume 414.3
_refine_ls_R_factor_all 0.025
_cod_database_code 1008633

loop_
_symmetry_equiv_pos_as_xyz
x,y,z
x,-y,-z
-x,y,-z
-x,-y,z
y,z,x
-y,-z,x
y,-z,-x
-y,z,-x
z,x,y
-z,x,-y
-z,-x,y
z,-x,-y
-x,-y,-z
-x,y,z
x,-y,z
x,y,-z
-y,-z,-x
y,z,-x
-y,z,x
y,-z,x
-z,-x,-y
z,-x,y
z,x,-y
-z,x,y
1/2+x,1/2+y,1/2+z
1/2+x,1/2-y,1/2-z
1/2-x,1/2+y,1/2-z
1/2-x,1/2-y,1/2+z
1/2+y,1/2+z,1/2+x
1/2-y,1/2-z,1/2+x
1/2+y,1/2-z,1/2-x
1/2-y,1/2+z,1/2-x
1/2+z,1/2+x,1/2+y
1/2-z,1/2+x,1/2-y
1/2-z,1/2-x,1/2+y
1/2+z,1/2-x,1/2-y
1/2-x,1/2-y,1/2-z
1/2-x,1/2+y,1/2+z
1/2+x,1/2-y,1/2+z
1/2+x,1/2+y,1/2-z
1/2-y,1/2-z,1/2-x
1/2+y,1/2+z,1/2-x
1/2-y,1/2+z,1/2+x
1/2+y,1/2-z,1/2+x
1/2-z,1/2-x,1/2-y
1/2+z,1/2-x,1/2+y
1/2+z,1/2+x,1/2-y
1/2-z,1/2+x,1/2+y

loop_
_atom_site_label
_atom_site_type_symbol
_atom_site_symmetry_multiplicity
_atom_site_Wyckoff_symbol
_atom_site_fract_x
_atom_site_fract_y
_atom_site_fract_z
_atom_site_occupancy
_atom_site_attached_hydrogens
_atom_site_calc_flag
Nd1 Nd3+ 2 a 0. 0. 0. 1. 0 d
Cu1 Cu2+ 6 b 0. 0.5 0.5 1. 0 d
Ru1 Ru4+ 8 c 0.25 0.25 0.25 1. 0 d
O1 O2- 24 g 0.1721(4) 0.3050(4) 0. 1. 0 d

loop_
_atom_type_symbol
_atom_type_oxidation_number
Nd3+ 3.000
Cu2+ 1.670
Ru4+ 4.000
O2- -2.000
